data_1565677
loop_
_publ_author_name
'Mukherjee, Aparajita'
'Basu, Semanti'
'Bhattacharya, Samaresh'

_publ_section_title
;
 Copper complexes of 1,4-diazabutadiene ligands: Tuning of metal oxidation
 state and, application in catalytic C-C and C-N bond formation
;
_journal_name_full 'Inorganica Chimica Acta'
_journal_page_first 119228
_journal_paper_doi 10.1016/j.ica.2019.119228
_journal_volume 500
_journal_year 2020
_chemical_formula_sum 'C32 H32 Cl2 Cu2 N4 O4'
_chemical_formula_weight 735.62
_space_group_IT_number 14
_space_group_name_Hall '-P 2ybc'
_space_group_name_H-M_alt 'P 1 21/c 1'
_symmetry_cell_setting monoclinic
_symmetry_space_group_name_H-M 'P 1 21/c 1'
_atom_sites_solution_hydrogens geom
_atom_sites_solution_primary direct
_atom_sites_solution_secondary difmap
_audit_creation_method SHELXL-97
_cell_angle_alpha 90.00
_cell_angle_beta 95.018(11)
_cell_angle_gamma 90.00
_cell_formula_units_Z 4
_cell_length_a 8.0130(14)
_cell_length_b 11.717(2)
_cell_length_c 34.489(7)
_cell_measurement_reflns_used 280
_cell_measurement_temperature 296(2)
_cell_measurement_theta_max 27.96
_cell_measurement_theta_min 1.84
_cell_volume 3225.7(10)
_computing_structure_refinement 'SHELXL-97 (Sheldrick, 2008)'
_computing_structure_solution 'SHELXS-97 (Sheldrick, 2008)'
_diffrn_ambient_temperature 296(2)
_diffrn_measured_fraction_theta_full 0.998
_diffrn_measured_fraction_theta_max 0.998
_diffrn_measurement_device_type CCD
_diffrn_radiation_monochromator graphite
_diffrn_radiation_source 'fine-focus sealed tube'
_diffrn_radiation_type MoK\a
_diffrn_radiation_wavelength 0.71073
_diffrn_reflns_av_R_equivalents 0.1008
_diffrn_reflns_av_sigmaI/netI 0.1306
_diffrn_reflns_limit_h_max 10
_diffrn_reflns_limit_h_min -10
_diffrn_reflns_limit_k_max 13
_diffrn_reflns_limit_k_min -13
_diffrn_reflns_limit_l_max 35
_diffrn_reflns_limit_l_min -45
_diffrn_reflns_number 38422
_diffrn_reflns_theta_full 27.96
_diffrn_reflns_theta_max 27.96
_diffrn_reflns_theta_min 1.84
_exptl_absorpt_coefficient_mu 1.527
_exptl_crystal_colour Brown
_exptl_crystal_density_diffrn 1.513
_exptl_crystal_density_method 'not measured'
_exptl_crystal_description Block
_exptl_crystal_F_000 1504
_exptl_crystal_size_max 0.25
_exptl_crystal_size_mid 0.18
_exptl_crystal_size_min 0.16
_refine_diff_density_max 0.528
_refine_diff_density_min -0.484
_refine_diff_density_rms 0.077
_refine_ls_extinction_method none
_refine_ls_goodness_of_fit_ref 0.921
_refine_ls_hydrogen_treatment mixed
_refine_ls_matrix_type full
_refine_ls_number_parameters 401
_refine_ls_number_reflns 7059
_refine_ls_number_restraints 0
_refine_ls_restrained_S_all 0.921
_refine_ls_R_factor_all 0.1912
_refine_ls_R_factor_gt 0.0633
_refine_ls_shift/su_max 0.000
_refine_ls_shift/su_mean 0.000
_refine_ls_structure_factor_coef Fsqd
_refine_ls_weighting_details 'calc w=1/[\s^2^(Fo^2^)+(0.0811P)^2^+0.0000P] where P=(Fo^2^+2Fc^2^)/3'
_refine_ls_weighting_scheme calc
_refine_ls_wR_factor_gt 0.1368
_refine_ls_wR_factor_ref 0.1833
_reflns_number_gt 2826
_reflns_number_total 7781
_reflns_threshold_expression >2sigma(I)
_cod_data_source_file ICA-2020-500-119228.cif
_cod_data_source_block sb-am-31a
_cod_depositor_comments
;
The following automatic conversions were performed:

data item '_symmetry_cell_setting' value 'Monoclinic' was changed to
'monoclinic' in accordance with the built-in table derived from the
CIF Core dictionary named 'cif_core.dic' version 2.4.5 last updated
on 2014-11-21.

Automatic conversion script
Id: cif_fix_values 8738 2021-04-28 16:35:53Z antanas 
;
_cod_original_cell_volume 3225.6(10)
_cod_original_sg_symbol_H-M P21/c
_cod_database_code 1565677

loop_
_symmetry_equiv_pos_as_xyz
'x, y, z'
'-x, y+1/2, -z+1/2'
'-x, -y, -z'
'x, -y-1/2, z-1/2'

loop_
_atom_site_label
_atom_site_type_symbol
_atom_site_fract_x
_atom_site_fract_y
_atom_site_fract_z
_atom_site_U_iso_or_equiv
_atom_site_adp_type
_atom_site_occupancy
_atom_site_symmetry_multiplicity
_atom_site_calc_flag
_atom_site_refinement_flags
_atom_site_disorder_assembly
_atom_site_disorder_group
Cu1 Cu 0.09620(9) 0.80714(7) 0.08822(2) 0.0654(3) Uani 1 1 d . . .
Cu2 Cu 0.42376(8) 0.71976(7) 0.09594(2) 0.0651(3) Uani 1 1 d . . .
Cl1 Cl 0.34989(19) 0.90751(13) 0.09449(5) 0.0708(5) Uani 1 1 d . . .
Cl2 Cl 0.17229(17) 0.62204(13) 0.10191(4) 0.0634(5) Uani 1 1 d . . .
O3 O 0.5797(6) 0.6693(4) 0.29635(13) 0.0891(15) Uani 1 1 d . . .
O4 O 0.5049(6) 0.7241(4) -0.10324(14) 0.0885(14) Uani 1 1 d . . .
O1 O 0.0081(9) 0.7509(6) -0.1169(3) 0.155(3) Uani 1 1 d . . .
O2 O -0.0966(6) 0.9256(4) 0.27744(13) 0.0848(14) Uani 1 1 d . . .
N4 N 0.5907(5) 0.6662(4) 0.05745(14) 0.0503(12) Uani 1 1 d . . .
N3 N 0.6157(5) 0.6596(4) 0.13544(14) 0.0509(12) Uani 1 1 d . . .
N2 N -0.0915(5) 0.8909(4) 0.11586(14) 0.0511(12) Uani 1 1 d . . .
C9 C 0.0805(11) 0.6633(8) -0.1216(3) 0.133(4) Uani 1 1 d . . .
H9A H 0.1873 0.6646 -0.1066 0.200 Uiso 1 1 calc R . .
H9B H 0.0967 0.6543 -0.1487 0.200 Uiso 1 1 calc R . .
H9C H 0.0154 0.6006 -0.1132 0.200 Uiso 1 1 calc R . .
C18 C 0.7263(7) 0.6264(5) 0.07541(17) 0.0538(15) Uani 1 1 d . . .
H18 H 0.8141 0.6010 0.0617 0.065 Uiso 1 1 calc R . .
C17 C 0.7381(7) 0.6223(5) 0.11756(19) 0.0590(16) Uani 1 1 d . . .
H17 H 0.8333 0.5929 0.1314 0.071 Uiso 1 1 calc R . .
C19 C 0.6164(7) 0.6576(5) 0.17657(18) 0.0532(15) Uani 1 1 d . . .
C20 C 0.7052(7) 0.5797(5) 0.20080(19) 0.0669(18) Uani 1 1 d . . .
H20 H 0.7720 0.5256 0.1899 0.080 Uiso 1 1 calc R . .
C21 C 0.6964(8) 0.5808(6) 0.24076(19) 0.0693(19) Uani 1 1 d . . .
H21 H 0.7559 0.5271 0.2563 0.083 Uiso 1 1 calc R . .
C22 C 0.5999(9) 0.6609(6) 0.25757(19) 0.0647(17) Uani 1 1 d . . .
C25 C 0.6665(10) 0.5868(6) 0.32243(19) 0.111(3) Uani 1 1 d . . .
H25A H 0.6322 0.5110 0.3147 0.166 Uiso 1 1 calc R . .
H25B H 0.6394 0.6007 0.3486 0.166 Uiso 1 1 calc R . .
H25C H 0.7852 0.5943 0.3212 0.166 Uiso 1 1 calc R . .
C23 C 0.5094(8) 0.7383(5) 0.2336(2) 0.0740(19) Uani 1 1 d . . .
H23 H 0.4435 0.7930 0.2445 0.089 Uiso 1 1 calc R . .
C24 C 0.5159(7) 0.7351(5) 0.19420(18) 0.0636(17) Uani 1 1 d . . .
H24 H 0.4512 0.7863 0.1787 0.076 Uiso 1 1 calc R . .
C26 C 0.5742(7) 0.6748(5) 0.01612(18) 0.0506(15) Uani 1 1 d . . .
C27 C 0.6449(7) 0.5983(5) -0.00828(19) 0.0610(17) Uani 1 1 d . . .
H27 H 0.7070 0.5372 0.0025 0.073 Uiso 1 1 calc R . .
C28 C 0.6251(8) 0.6108(6) -0.04837(19) 0.0671(18) Uani 1 1 d . . .
H28 H 0.6730 0.5587 -0.0644 0.080 Uiso 1 1 calc R . .
C29 C 0.5338(8) 0.7013(6) -0.06406(19) 0.0645(18) Uani 1 1 d . . .
C32 C 0.5686(10) 0.6434(7) -0.1295(2) 0.104(3) Uani 1 1 d . . .
H32A H 0.6887 0.6421 -0.1257 0.156 Uiso 1 1 calc R . .
H32B H 0.5342 0.6651 -0.1558 0.156 Uiso 1 1 calc R . .
H32C H 0.5255 0.5689 -0.1244 0.156 Uiso 1 1 calc R . .
C30 C 0.4607(8) 0.7782(5) -0.0399(2) 0.0714(19) Uani 1 1 d . . .
H30 H 0.3997 0.8396 -0.0507 0.086 Uiso 1 1 calc R . .
C31 C 0.4782(7) 0.7639(5) -0.00003(18) 0.0609(16) Uani 1 1 d . . .
H31 H 0.4257 0.8139 0.0159 0.073 Uiso 1 1 calc R . .
C2 C -0.2043(7) 0.9292(5) 0.09011(18) 0.0581(16) Uani 1 1 d . . .
H2 H -0.2949 0.9705 0.0977 0.070 Uiso 1 1 calc R . .
C1 C -0.1887(7) 0.9076(5) 0.04959(17) 0.0555(16) Uani 1 1 d . . .
H1 H -0.2670 0.9367 0.0307 0.067 Uiso 1 1 calc R . .
N1 N -0.0652(6) 0.8476(4) 0.03995(13) 0.0506(12) Uani 1 1 d . . .
C3 C -0.0455(7) 0.8207(5) 0.00029(17) 0.0552(16) Uani 1 1 d . . .
C4 C 0.0464(8) 0.7248(6) -0.0074(2) 0.076(2) Uani 1 1 d . . .
H4 H 0.0954 0.6812 0.0131 0.091 Uiso 1 1 calc R . .
C5 C 0.0655(8) 0.6936(6) -0.0452(2) 0.087(2) Uani 1 1 d . . .
H5 H 0.1233 0.6277 -0.0509 0.105 Uiso 1 1 calc R . .
C6 C -0.0059(10) 0.7653(9) -0.0752(2) 0.094(3) Uani 1 1 d . . .
C7 C -0.0928(10) 0.8587(7) -0.0679(2) 0.086(2) Uani 1 1 d . . .
H7 H -0.1398 0.9038 -0.0882 0.104 Uiso 1 1 calc R . .
C8 C -0.1116(8) 0.8867(5) -0.03057(19) 0.0671(18) Uani 1 1 d . . .
H8 H -0.1709 0.9524 -0.0254 0.081 Uiso 1 1 calc R . .
C10 C -0.0999(7) 0.9070(5) 0.15629(18) 0.0555(15) Uani 1 1 d . . .
C15 C -0.1977(8) 0.9884(6) 0.1732(2) 0.077(2) Uani 1 1 d . . .
H15 H -0.2637 1.0375 0.1572 0.093 Uiso 1 1 calc R . .
C14 C -0.1994(9) 0.9982(6) 0.2131(2) 0.085(2) Uani 1 1 d . . .
H14 H -0.2641 1.0544 0.2236 0.102 Uiso 1 1 calc R . .
C13 C -0.1046(8) 0.9242(6) 0.2376(2) 0.0679(18) Uani 1 1 d . . .
C16 C -0.2002(9) 1.0068(6) 0.2948(2) 0.102(3) Uani 1 1 d . . .
H16A H -0.1700 1.0825 0.2874 0.153 Uiso 1 1 calc R . .
H16B H -0.1848 0.9998 0.3226 0.153 Uiso 1 1 calc R . .
H16C H -0.3155 0.9927 0.2861 0.153 Uiso 1 1 calc R . .
C12 C -0.0060(8) 0.8440(6) 0.22095(19) 0.0703(18) Uani 1 1 d . . .
H12 H 0.0587 0.7942 0.2370 0.084 Uiso 1 1 calc R . .
C11 C -0.0014(7) 0.8361(5) 0.18144(18) 0.0648(17) Uani 1 1 d . . .
H11 H 0.0684 0.7826 0.1712 0.078 Uiso 1 1 calc R . .

loop_
_atom_site_aniso_label
_atom_site_aniso_U_11
_atom_site_aniso_U_22
_atom_site_aniso_U_33
_atom_site_aniso_U_23
_atom_site_aniso_U_13
_atom_site_aniso_U_12
Cu1 0.0475(5) 0.0776(6) 0.0702(6) 0.0041(4) 0.0012(4) 0.0123(4)
Cu2 0.0448(4) 0.0808(6) 0.0702(6) 0.0018(4) 0.0076(4) 0.0143(4)
Cl1 0.0494(9) 0.0657(11) 0.0966(13) -0.0101(9) 0.0026(8) 0.0041(8)
Cl2 0.0450(8) 0.0665(11) 0.0799(11) 0.0108(9) 0.0121(7) 0.0069(7)
O3 0.119(4) 0.093(4) 0.054(3) 0.009(3) -0.001(3) 0.002(3)
O4 0.108(4) 0.096(4) 0.063(3) -0.009(3) 0.013(3) -0.009(3)
O1 0.110(5) 0.131(6) 0.218(9) -0.032(6) -0.011(5) -0.004(5)
O2 0.089(3) 0.105(4) 0.062(3) -0.008(3) 0.012(3) 0.008(3)
N4 0.040(3) 0.049(3) 0.062(3) -0.003(2) 0.008(2) -0.005(2)
N3 0.045(3) 0.049(3) 0.058(3) 0.006(3) 0.006(2) -0.002(2)
N2 0.049(3) 0.047(3) 0.058(3) 0.003(2) 0.008(2) -0.001(2)
C9 0.101(7) 0.101(8) 0.190(11) -0.026(7) -0.026(7) 0.011(6)
C18 0.043(4) 0.053(4) 0.067(4) -0.009(3) 0.015(3) -0.002(3)
C17 0.039(3) 0.057(4) 0.082(5) 0.004(3) 0.009(3) 0.010(3)
C19 0.037(3) 0.058(4) 0.064(4) 0.004(3) 0.000(3) 0.000(3)
C20 0.053(4) 0.073(5) 0.076(5) 0.013(4) 0.010(3) 0.013(3)
C21 0.068(4) 0.077(5) 0.061(5) 0.023(4) -0.004(4) 0.002(4)
C22 0.075(5) 0.069(5) 0.051(4) 0.009(4) 0.004(4) -0.007(4)
C25 0.150(8) 0.115(7) 0.063(5) 0.020(5) -0.012(5) 0.005(6)
C23 0.089(5) 0.070(5) 0.062(5) 0.004(4) 0.004(4) 0.017(4)
C24 0.069(4) 0.068(5) 0.053(4) 0.014(3) 0.002(3) 0.014(4)
C26 0.042(3) 0.051(4) 0.060(4) -0.007(3) 0.014(3) -0.008(3)
C27 0.061(4) 0.056(4) 0.068(5) -0.002(4) 0.014(3) -0.001(3)
C28 0.076(5) 0.059(5) 0.068(5) -0.008(4) 0.021(4) -0.004(4)
C29 0.068(4) 0.080(5) 0.048(4) -0.012(4) 0.022(3) -0.021(4)
C32 0.137(7) 0.111(6) 0.065(5) -0.014(5) 0.017(5) -0.022(6)
C30 0.068(4) 0.073(5) 0.072(5) 0.002(4) -0.004(4) 0.009(4)
C31 0.053(4) 0.070(5) 0.059(4) -0.010(3) 0.003(3) 0.012(3)
C2 0.047(4) 0.048(4) 0.079(5) -0.003(3) -0.001(3) 0.005(3)
C1 0.052(4) 0.051(4) 0.061(4) 0.002(3) -0.011(3) 0.000(3)
N1 0.047(3) 0.045(3) 0.059(3) 0.003(3) 0.000(2) -0.009(2)
C3 0.045(4) 0.073(5) 0.047(4) 0.006(4) 0.001(3) -0.018(3)
C4 0.065(4) 0.101(6) 0.062(5) -0.001(4) 0.007(3) 0.016(4)
C5 0.073(5) 0.115(7) 0.076(6) -0.029(5) 0.011(4) 0.011(4)
C6 0.088(6) 0.166(9) 0.027(4) -0.022(6) 0.006(4) -0.058(6)
C7 0.093(6) 0.086(6) 0.079(7) -0.007(5) -0.003(5) -0.031(5)
C8 0.079(5) 0.067(5) 0.053(4) 0.000(4) -0.003(4) -0.024(4)
C10 0.047(4) 0.065(4) 0.055(4) 0.004(3) 0.006(3) -0.002(3)
C15 0.082(5) 0.083(5) 0.068(5) 0.002(4) 0.012(4) 0.033(4)
C14 0.081(5) 0.094(6) 0.081(6) -0.012(5) 0.017(4) 0.024(4)
C13 0.065(4) 0.072(5) 0.067(5) -0.007(4) 0.008(4) -0.005(4)
C16 0.101(6) 0.125(7) 0.082(6) -0.019(5) 0.022(5) 0.013(5)
C12 0.070(4) 0.073(5) 0.065(5) 0.000(4) -0.007(4) 0.020(4)
C11 0.060(4) 0.079(5) 0.057(4) -0.012(4) 0.007(3) 0.010(3)

loop_
_atom_type_symbol
_atom_type_description
_atom_type_scat_dispersion_real
_atom_type_scat_dispersion_imag
_atom_type_scat_source
C C 0.0033 0.0016 'International Tables Vol C Tables 4.2.6.8 and 6.1.1.4'
H H 0.0000 0.0000 'International Tables Vol C Tables 4.2.6.8 and 6.1.1.4'
N N 0.0061 0.0033 'International Tables Vol C Tables 4.2.6.8 and 6.1.1.4'
O O 0.0106 0.0060 'International Tables Vol C Tables 4.2.6.8 and 6.1.1.4'
Cl Cl 0.1484 0.1585 'International Tables Vol C Tables 4.2.6.8 and 6.1.1.4'
Cu Cu 0.3201 1.2651 'International Tables Vol C Tables 4.2.6.8 and 6.1.1.4'

loop_
_geom_angle_atom_site_label_1
_geom_angle_atom_site_label_2
_geom_angle_atom_site_label_3
_geom_angle
_geom_angle_site_symmetry_1
_geom_angle_site_symmetry_3
N1 Cu1 N2 80.56(19) . .
N1 Cu1 Cl2 121.22(14) . .
N2 Cu1 Cl2 122.58(13) . .
N1 Cu1 Cl1 115.79(13) . .
N2 Cu1 Cl1 112.03(13) . .
Cl2 Cu1 Cl1 104.07(6) . .
N4 Cu2 N3 80.49(19) . .
N4 Cu2 Cl1 117.48(13) . .
N3 Cu2 Cl1 121.08(13) . .
N4 Cu2 Cl2 121.28(13) . .
N3 Cu2 Cl2 111.60(13) . .
Cl1 Cu2 Cl2 104.49(6) . .
Cu2 Cl1 Cu1 74.86(5) . .
Cu1 Cl2 Cu2 74.61(5) . .
C22 O3 C25 117.8(6) . .
C29 O4 C32 116.9(6) . .
C9 O1 C6 108.1(10) . .
C13 O2 C16 116.8(5) . .
C18 N4 C26 120.4(5) . .
C18 N4 Cu2 111.6(4) . .
C26 N4 Cu2 127.9(4) . .
C17 N3 C19 122.7(5) . .
C17 N3 Cu2 110.7(4) . .
C19 N3 Cu2 126.6(3) . .
C2 N2 C10 122.7(5) . .
C2 N2 Cu1 109.7(4) . .
C10 N2 Cu1 127.6(4) . .
O1 C9 H9A 109.5 . .
O1 C9 H9B 109.5 . .
H9A C9 H9B 109.5 . .
O1 C9 H9C 109.5 . .
H9A C9 H9C 109.5 . .
H9B C9 H9C 109.5 . .
N4 C18 C17 118.1(5) . .
N4 C18 H18 120.9 . .
C17 C18 H18 120.9 . .
N3 C17 C18 119.1(5) . .
N3 C17 H17 120.4 . .
C18 C17 H17 120.4 . .
C24 C19 C20 116.9(6) . .
C24 C19 N3 118.4(5) . .
C20 C19 N3 124.7(6) . .
C21 C20 C19 121.6(6) . .
C21 C20 H20 119.2 . .
C19 C20 H20 119.2 . .
C22 C21 C20 120.3(6) . .
C22 C21 H21 119.9 . .
C20 C21 H21 119.9 . .
O3 C22 C21 125.5(6) . .
O3 C22 C23 115.9(6) . .
C21 C22 C23 118.6(6) . .
O3 C25 H25A 109.5 . .
O3 C25 H25B 109.5 . .
H25A C25 H25B 109.5 . .
O3 C25 H25C 109.5 . .
H25A C25 H25C 109.5 . .
H25B C25 H25C 109.5 . .
C24 C23 C22 120.8(6) . .
C24 C23 H23 119.6 . .
C22 C23 H23 119.6 . .
C23 C24 C19 121.9(6) . .
C23 C24 H24 119.1 . .
C19 C24 H24 119.1 . .
C27 C26 C31 119.1(6) . .
C27 C26 N4 123.8(6) . .
C31 C26 N4 117.1(5) . .
C26 C27 C28 121.4(6) . .
C26 C27 H27 119.3 . .
C28 C27 H27 119.3 . .
C29 C28 C27 119.1(6) . .
C29 C28 H28 120.5 . .
C27 C28 H28 120.5 . .
C28 C29 O4 125.1(6) . .
C28 C29 C30 120.1(6) . .
O4 C29 C30 114.7(7) . .
O4 C32 H32A 109.5 . .
O4 C32 H32B 109.5 . .
H32A C32 H32B 109.5 . .
O4 C32 H32C 109.5 . .
H32A C32 H32C 109.5 . .
H32B C32 H32C 109.5 . .
C31 C30 C29 120.5(6) . .
C31 C30 H30 119.8 . .
C29 C30 H30 119.8 . .
C30 C31 C26 119.8(6) . .
C30 C31 H31 120.1 . .
C26 C31 H31 120.1 . .
N2 C2 C1 119.5(5) . .
N2 C2 H2 120.2 . .
C1 C2 H2 120.2 . .
N1 C1 C2 118.9(5) . .
N1 C1 H1 120.5 . .
C2 C1 H1 120.5 . .
C1 N1 C3 121.5(5) . .
C1 N1 Cu1 111.0(4) . .
C3 N1 Cu1 127.4(4) . .
C4 C3 C8 118.9(6) . .
C4 C3 N1 117.9(5) . .
C8 C3 N1 123.2(6) . .
C5 C4 C3 120.2(6) . .
C5 C4 H4 119.9 . .
C3 C4 H4 119.9 . .
C4 C5 C6 117.6(7) . .
C4 C5 H5 121.2 . .
C6 C5 H5 121.2 . .
C7 C6 C5 122.4(7) . .
C7 C6 O1 111.5(9) . .
C5 C6 O1 126.1(9) . .
C6 C7 C8 118.9(8) . .
C6 C7 H7 120.6 . .
C8 C7 H7 120.6 . .
C7 C8 C3 122.1(7) . .
C7 C8 H8 119.0 . .
C3 C8 H8 119.0 . .
C15 C10 C11 117.1(6) . .
C15 C10 N2 125.5(6) . .
C11 C10 N2 117.4(5) . .
C14 C15 C10 121.9(6) . .
C14 C15 H15 119.1 . .
C10 C15 H15 119.1 . .
C15 C14 C13 120.1(6) . .
C15 C14 H14 119.9 . .
C13 C14 H14 119.9 . .
O2 C13 C12 116.5(6) . .
O2 C13 C14 125.3(6) . .
C12 C13 C14 118.1(6) . .
O2 C16 H16A 109.5 . .
O2 C16 H16B 109.5 . .
H16A C16 H16B 109.5 . .
O2 C16 H16C 109.5 . .
H16A C16 H16C 109.5 . .
H16B C16 H16C 109.5 . .
C11 C12 C13 121.7(6) . .
C11 C12 H12 119.1 . .
C13 C12 H12 119.1 . .
C12 C11 C10 121.0(6) . .
C12 C11 H11 119.5 . .
C10 C11 H11 119.5 . .

loop_
_geom_bond_atom_site_label_1
_geom_bond_atom_site_label_2
_geom_bond_distance
_geom_bond_site_symmetry_2
Cu1 N1 2.072(4) .
Cu1 N2 2.094(4) .
Cu1 Cl2 2.2908(17) .
Cu1 Cl1 2.3421(17) .
Cu2 N4 2.063(4) .
Cu2 N3 2.086(4) .
Cu2 Cl1 2.2775(18) .
Cu2 Cl2 2.3423(16) .
O3 C22 1.365(7) .
O3 C25 1.455(7) .
O4 C29 1.377(7) .
O4 C32 1.433(8) .
O1 C9 1.197(8) .
O1 C6 1.462(10) .
O2 C13 1.369(7) .
O2 C16 1.429(7) .
N4 C18 1.290(6) .
N4 C26 1.423(7) .
N3 C17 1.280(6) .
N3 C19 1.418(7) .
N2 C2 1.291(6) .
N2 C10 1.415(7) .
C9 H9A 0.9600 .
C9 H9B 0.9600 .
C9 H9C 0.9600 .
C18 C17 1.449(7) .
C18 H18 0.9300 .
C17 H17 0.9300 .
C19 C24 1.389(8) .
C19 C20 1.390(7) .
C20 C21 1.386(8) .
C20 H20 0.9300 .
C21 C22 1.376(8) .
C21 H21 0.9300 .
C22 C23 1.388(8) .
C25 H25A 0.9600 .
C25 H25B 0.9600 .
C25 H25C 0.9600 .
C23 C24 1.365(8) .
C23 H23 0.9300 .
C24 H24 0.9300 .
C26 C27 1.384(7) .
C26 C31 1.385(8) .
C27 C28 1.386(7) .
C27 H27 0.9300 .
C28 C29 1.372(8) .
C28 H28 0.9300 .
C29 C30 1.390(8) .
C32 H32A 0.9600 .
C32 H32B 0.9600 .
C32 H32C 0.9600 .
C30 C31 1.380(8) .
C30 H30 0.9300 .
C31 H31 0.9300 .
C2 C1 1.436(7) .
C2 H2 0.9300 .
C1 N1 1.282(7) .
C1 H1 0.9300 .
N1 C3 1.426(7) .
C3 C4 1.381(8) .
C3 C8 1.383(7) .
C4 C5 1.379(9) .
C4 H4 0.9300 .
C5 C6 1.414(10) .
C5 H5 0.9300 .
C6 C7 1.332(10) .
C7 C8 1.351(9) .
C7 H7 0.9300 .
C8 H8 0.9300 .
C10 C15 1.394(8) .
C10 C11 1.396(7) .
C15 C14 1.382(8) .
C15 H15 0.9300 .
C14 C13 1.389(8) .
C14 H14 0.9300 .
C13 C12 1.385(8) .
C16 H16A 0.9600 .
C16 H16B 0.9600 .
C16 H16C 0.9600 .
C12 C11 1.369(8) .
C12 H12 0.9300 .
C11 H11 0.9300 .
